data_4508317
loop_
_publ_author_name
'Kusamoto, Tetsuro'
'Yamamoto, Hiroshi M.'
'Kato, Reizo'

_publ_section_title
;
 Utilization of \s-Holes on Sulfur and Halogen Atoms for Supramolecular
 Cation&#x00B7;&#x00B7;&#x00B7;Anion Interactions in Bilayer
 Ni(dmit)2Anion Radical Salts
;
_journal_issue 10
_journal_name_full 'Crystal Growth &amp; Design'
_journal_page_first 4533
_journal_paper_doi 10.1021/cg401028u
_journal_volume 13
_journal_year 2013
_chemical_formula_sum 'C5 H7 Br2 N S'
_chemical_formula_weight 273
_space_group_IT_number 62
_symmetry_cell_setting orthorhombic
_symmetry_space_group_name_Hall '-P 2n 2a'
_symmetry_space_group_name_H-M 'P m c n'
_audit_creation_date 2010-12-14T11:39:18-00:00
_audit_creation_method 'WinGX routine CIF_UPDATE'
_cell_angle_alpha 90
_cell_angle_beta 90
_cell_angle_gamma 90
_cell_formula_units_Z 4
_cell_length_a 6.932(5)
_cell_length_b 10.526(7)
_cell_length_c 11.729(8)
_cell_measurement_reflns_used 1727
_cell_measurement_temperature 293(2)
_cell_measurement_theta_max 27.4758
_cell_measurement_theta_min 3.4137
_cell_volume 855.8(10)
_computing_structure_refinement 'SHELXL-97 (Sheldrick, 1997)'
_diffrn_ambient_temperature 293.1500
_diffrn_measured_fraction_theta_full 0.997
_diffrn_measured_fraction_theta_max 0.997
_diffrn_measurement_device
;
Mercury CCD (2x2 bin mode)
;
_diffrn_measurement_method dtprofit.ref
_diffrn_radiation_detector CCD
_diffrn_radiation_monochromator 'Graphite Monochromator'
_diffrn_radiation_source 'Rotating Anode'
_diffrn_radiation_type MoK\a
_diffrn_radiation_wavelength 0.71073
_diffrn_reflns_av_R_equivalents 0.043
_diffrn_reflns_limit_h_max 8
_diffrn_reflns_limit_h_min -9
_diffrn_reflns_limit_k_max 13
_diffrn_reflns_limit_k_min -6
_diffrn_reflns_limit_l_max 13
_diffrn_reflns_limit_l_min -15
_diffrn_reflns_number 8036
_diffrn_reflns_theta_full 27.49
_diffrn_reflns_theta_max 27.49
_diffrn_reflns_theta_min 3.47
_exptl_absorpt_coefficient_mu 9.634
_exptl_absorpt_correction_T_max 0.9534
_exptl_absorpt_correction_T_min 0.2489
_exptl_absorpt_correction_type multi-scan
_exptl_absorpt_process_details 'Jacobson, R. (1998) Private communication'
_exptl_crystal_colour colourless
_exptl_crystal_density_diffrn 2.119
_exptl_crystal_density_method 'not measured'
_exptl_crystal_description Block
_exptl_crystal_F_000 520
_exptl_crystal_size_max 0.2
_exptl_crystal_size_mid 0.03
_exptl_crystal_size_min 0.01
_refine_diff_density_max 1.036
_refine_diff_density_min -0.482
_refine_ls_extinction_method none
_refine_ls_goodness_of_fit_ref 0.815
_refine_ls_hydrogen_treatment constr
_refine_ls_matrix_type full
_refine_ls_number_parameters 56
_refine_ls_number_reflns 1062
_refine_ls_number_restraints 0
_refine_ls_restrained_S_all 0.815
_refine_ls_R_factor_gt 0.0315
_refine_ls_shift/su_max 0
_refine_ls_structure_factor_coef Fsqd
_refine_ls_weighting_details 'calc w=1/[\s^2^(Fo^2^)+(0.0171P)^2^+0.0000P] where P=(Fo^2^+2Fc^2^)/3'
_refine_ls_weighting_scheme calc
_refine_ls_wR_factor_ref 0.0535
_reflns_number_gt 670
_reflns_number_total 1062
_reflns_threshold_expression >2sigma(I)
_cod_data_source_file cg401028u_si_002.cif
_cod_data_source_block Et-4BrT-Br
_cod_depositor_comments
;
The following automatic conversions were performed:

'_exptl_absorpt_correction_type' value 'Multi-scan' changed to
'multi-scan' according to
/home/saulius/struct/CIF-dictionaries/cif_core.dic dictionary named
'cif_core.dic' version 2.4.2 from 2011-04-26.

Automatic conversion script
Id: cif_fix_values 1891 2012-01-12 08:04:46Z andrius 
;
_cod_original_sg_symbol_Hall '-P 2n 2a '
_cod_original_sg_symbol_H-M ' P m c n '
_cod_database_code 4508317

loop_
_symmetry_equiv_pos_as_xyz
'x, y, z'
'-x+1/2, -y+1/2, z+1/2'
'x+1/2, -y, -z'
'-x, y+1/2, -z+1/2'
'-x, -y, -z'
'x-1/2, y-1/2, -z-1/2'
'-x-1/2, y, z'
'x, -y-1/2, z-1/2'

loop_
_atom_site_label
_atom_site_type_symbol
_atom_site_fract_x
_atom_site_fract_y
_atom_site_fract_z
_atom_site_U_iso_or_equiv
_atom_site_adp_type
_atom_site_occupancy
_atom_site_calc_flag
_atom_site_refinement_flags
Br2 Br -0.25 0.07260(5) 0.73411(5) 0.04107(19) Uani 1 d S
Br1 Br 0.25 0.27619(5) 0.68460(6) 0.0497(2) Uani 1 d S
S1 S 0.25 -0.11097(14) 0.55516(14) 0.0526(5) Uani 1 d S
N1 N 0.25 0.0142(4) 0.7384(4) 0.0318(11) Uani 1 d S
C4 C 0.25 0.0495(5) 0.8595(5) 0.0438(15) Uani 1 d S
H4 H 0.1369 0.1008 0.8754 0.053 Uiso 0.5 calc PR
H3 H 0.3631 0.1008 0.8754 0.053 Uiso 0.5 calc PR
C1 C 0.25 0.1034(5) 0.6502(5) 0.0359(13) Uani 1 d S
C3 C 0.25 -0.1039(5) 0.6983(5) 0.0447(15) Uani 1 d S
H2 H 0.25 -0.1754 0.7448 0.054 Uiso 1 calc SR
C2 C 0.25 0.0507(5) 0.5462(6) 0.0437(15) Uani 1 d S
H1 H 0.25 0.0962 0.4782 0.052 Uiso 1 calc SR
C5 C 0.25 -0.0651(6) 0.9380(5) 0.0565(17) Uani 1 d S
H6 H 0.2165 -0.0388 1.0138 0.085 Uiso 0.5 calc PR
H5 H 0.3761 -0.1028 0.9386 0.085 Uiso 0.5 calc PR
H7 H 0.1575 -0.1261 0.9113 0.085 Uiso 0.5 calc PR

loop_
_atom_site_aniso_label
_atom_site_aniso_U_11
_atom_site_aniso_U_22
_atom_site_aniso_U_33
_atom_site_aniso_U_23
_atom_site_aniso_U_13
_atom_site_aniso_U_12
Br2 0.0460(3) 0.0345(3) 0.0428(4) 0.0003(3) 0 0
Br1 0.0530(3) 0.0317(3) 0.0644(6) 0.0031(3) 0 0
S1 0.0670(10) 0.0462(10) 0.0447(12) -0.0133(8) 0 0
N1 0.030(2) 0.031(3) 0.035(3) -0.007(2) 0 0
C4 0.042(3) 0.044(4) 0.046(5) -0.006(3) 0 0
C1 0.036(3) 0.033(3) 0.039(4) 0.004(3) 0 0
C3 0.040(3) 0.037(4) 0.057(5) 0.000(3) 0 0
C2 0.048(3) 0.039(4) 0.044(4) 0.006(3) 0 0
C5 0.062(4) 0.067(5) 0.041(5) 0.003(4) 0 0

loop_
_atom_type_symbol
_atom_type_description
_atom_type_scat_dispersion_real
_atom_type_scat_dispersion_imag
_atom_type_scat_source
C C 0.0033 0.0016 'International Tables Vol C Tables 4.2.6.8 and 6.1.1.4'
H H 0 0 'International Tables Vol C Tables 4.2.6.8 and 6.1.1.4'
N N 0.0061 0.0033 'International Tables Vol C Tables 4.2.6.8 and 6.1.1.4'
S S 0.1246 0.1234 'International Tables Vol C Tables 4.2.6.8 and 6.1.1.4'
Br Br -0.2901 2.4595 'International Tables Vol C Tables 4.2.6.8 and 6.1.1.4'

loop_
_geom_angle_atom_site_label_1
_geom_angle_atom_site_label_2
_geom_angle_atom_site_label_3
_geom_angle
C3 S1 C2 91.0(3)
C3 N1 C1 111.5(5)
C3 N1 C4 125.4(5)
C1 N1 C4 123.1(4)
N1 C4 C5 112.7(5)
N1 C4 H4 109
C5 C4 H4 109
N1 C4 H3 109
C5 C4 H3 109
H4 C4 H3 107.8
C2 C1 N1 113.3(5)
C2 C1 Br1 127.0(5)
N1 C1 Br1 119.7(4)
N1 C3 S1 113.3(4)
N1 C3 H2 123.3
S1 C3 H2 123.3
C1 C2 S1 110.9(5)
C1 C2 H1 124.5
S1 C2 H1 124.5
C4 C5 H6 109.5
C4 C5 H5 109.5
H6 C5 H5 109.5
C4 C5 H7 109.5
H6 C5 H7 109.5
H5 C5 H7 109.5

loop_
_geom_bond_atom_site_label_1
_geom_bond_atom_site_label_2
_geom_bond_distance
Br1 C1 1.863(5)
S1 C3 1.680(6)
S1 C2 1.705(6)
N1 C3 1.329(6)
N1 C1 1.397(6)
N1 C4 1.468(7)
C4 C5 1.517(7)
C4 H4 0.97
C4 H3 0.97
C1 C2 1.341(7)
C3 H2 0.93
C2 H1 0.93
C5 H6 0.96
C5 H5 0.96
C5 H7 0.96
